data_7156998
loop_
_publ_author_name
'Kirillova, Marina V.'
'Fernandes, Tiago A.'
'Andr\'e, V\^ania'
'Kirillov, Alexander M.'

_publ_section_title
;
 Mild C-H functionalization of alkanes catalyzed by bioinspired copper(ii)
 cores.
;
_journal_issue 33
_journal_name_full 'Organic &amp; biomolecular chemistry'
_journal_page_first 7706
_journal_page_last 7714
_journal_paper_doi 10.1039/c9ob01442j
_journal_volume 17
_journal_year 2019
_chemical_formula_sum 'C23 H31 Cu N O6'
_chemical_formula_weight 481.03
_space_group_crystal_system monoclinic
_space_group_IT_number 14
_space_group_name_Hall '-P 2ybc'
_space_group_name_H-M_alt 'P 1 21/c 1'
_symmetry_space_group_name_Hall '-P 2ybc'
_symmetry_space_group_name_H-M 'P 1 21/c 1'
_atom_sites_solution_hydrogens mixed
_audit_creation_method SHELXL-2014/7
_audit_update_record
;
2019-06-24 deposited with the CCDC.    2019-07-29 downloaded from the CCDC.
;
_cell_angle_alpha 90
_cell_angle_beta 109.342(2)
_cell_angle_gamma 90
_cell_formula_units_Z 4
_cell_length_a 10.6013(6)
_cell_length_b 25.1550(13)
_cell_length_c 8.9311(4)
_cell_measurement_reflns_used 14787
_cell_measurement_temperature 293(2)
_cell_measurement_theta_max 26.382
_cell_measurement_theta_min 2.549
_cell_volume 2247.3(2)
_computing_cell_refinement 'BRUKER SMART (Bruker, 2005)'
_computing_data_collection 'BRUKER SMART (Bruker, 2005)'
_computing_data_reduction 'BRUKER SAINT (Bruker, 2005)'
_computing_molecular_graphics 'ORTEP 3.2 (Farrugia, 1997) and Mercury 2.2'
_computing_structure_refinement 'SHELXL-97 (Sheldrick, 2008)'
_computing_structure_solution 'SIR 97 (Altomare et al, 1999)'
_diffrn_ambient_temperature 293(2)
_diffrn_measured_fraction_theta_full 0.973
_diffrn_measured_fraction_theta_max 0.968
_diffrn_measurement_device_type 'CCD area detector'
_diffrn_measurement_method 'phi and omega scans'
_diffrn_radiation_monochromator graphite
_diffrn_radiation_source 'fine-focus sealed tube'
_diffrn_radiation_type MoK\a
_diffrn_radiation_wavelength 0.71069
_diffrn_reflns_av_R_equivalents 0.0454
_diffrn_reflns_av_unetI/netI 0.0617
_diffrn_reflns_Laue_measured_fraction_full 0.973
_diffrn_reflns_Laue_measured_fraction_max 0.968
_diffrn_reflns_limit_h_max 13
_diffrn_reflns_limit_h_min -13
_diffrn_reflns_limit_k_max 27
_diffrn_reflns_limit_k_min -31
_diffrn_reflns_limit_l_max 11
_diffrn_reflns_limit_l_min -7
_diffrn_reflns_number 14787
_diffrn_reflns_point_group_measured_fraction_full 0.973
_diffrn_reflns_point_group_measured_fraction_max 0.968
_diffrn_reflns_theta_full 25.242
_diffrn_reflns_theta_max 26.382
_diffrn_reflns_theta_min 2.549
_exptl_absorpt_coefficient_mu 1.011
_exptl_absorpt_correction_T_max 0.960
_exptl_absorpt_correction_T_min 0.908
_exptl_absorpt_correction_type multi-scan
_exptl_absorpt_process_details 'SADABS (Bruker,2005)'
_exptl_crystal_colour blue
_exptl_crystal_density_diffrn 1.422
_exptl_crystal_density_meas ?
_exptl_crystal_description block
_exptl_crystal_F_000 1012
_exptl_crystal_size_max 0.2
_exptl_crystal_size_mid 0.08
_exptl_crystal_size_min 0.04
_refine_diff_density_max 1.545
_refine_diff_density_min -1.703
_refine_diff_density_rms 0.121
_refine_ls_extinction_method none
_refine_ls_goodness_of_fit_ref 1.065
_refine_ls_hydrogen_treatment mixed
_refine_ls_matrix_type full
_refine_ls_number_parameters 284
_refine_ls_number_reflns 4455
_refine_ls_number_restraints 5
_refine_ls_restrained_S_all 1.067
_refine_ls_R_factor_all 0.1572
_refine_ls_R_factor_gt 0.1015
_refine_ls_shift/su_max 0.000
_refine_ls_shift/su_mean 0.000
_refine_ls_structure_factor_coef Fsqd
_refine_ls_weighting_details 'w=1/[\s^2^(Fo^2^)+24.8780P] where P=(Fo^2^+2Fc^2^)/3'
_refine_ls_weighting_scheme calc
_refine_ls_wR_factor_gt 0.1928
_refine_ls_wR_factor_ref 0.2197
_reflns_Friedel_coverage 0.000
_reflns_number_gt 2782
_reflns_number_total 4455
_reflns_threshold_expression 'I > 2\s(I)'
_cod_data_source_file c9ob01442j2.cif
_cod_data_source_block shelx_CCDC1
_cod_depositor_comments
;
The following automatic conversions were performed:

'_exptl_crystal_density_meas' value 'not measured' was changed to '?'
- the value is perceived as not measured.

Automatic conversion script
Id: cif_fix_values 4973 2017-02-22 13:04:09Z antanas 

 Adding full bibliography for 7156997--7156999.cif.
;
_cod_database_code 7156998
_shelx_shelxl_version_number 2014/7
_shelx_space_group_comment
;
The symmetry employed for this shelxl refinement is uniquely defined
by the following loop, which should always be used as a source of
symmetry information in preference to the above space-group names.
They are only intended as comments.
;
_shelx_estimated_absorpt_t_min 0.908
_shelx_estimated_absorpt_t_max 0.960

loop_
_space_group_symop_operation_xyz
'x, y, z'
'-x, y+1/2, -z+1/2'
'-x, -y, -z'
'x, -y-1/2, z-1/2'

loop_
_atom_site_label
_atom_site_type_symbol
_atom_site_fract_x
_atom_site_fract_y
_atom_site_fract_z
_atom_site_U_iso_or_equiv
_atom_site_adp_type
_atom_site_occupancy
_atom_site_site_symmetry_order
_atom_site_calc_flag
_atom_site_refinement_flags_posn
_atom_site_refinement_flags_adp
_atom_site_refinement_flags_occupancy
_atom_site_disorder_assembly
_atom_site_disorder_group
Cu1 Cu 0.93519(16) 0.05204(3) 0.97808(10) 0.0697(5) Uani 1 1 d . . . . .
O2 O 0.7621(5) 0.06087(18) 0.6154(6) 0.0412(13) Uani 1 1 d . . . . .
C10 C 0.8767(8) 0.2294(2) 0.4718(7) 0.0307(17) Uani 1 1 d . . . . .
C3 C 0.6592(8) 0.1713(3) 0.5073(7) 0.0352(18) Uani 1 1 d . . . . .
C15 C 0.9004(8) 0.1818(2) 0.5667(7) 0.0314(17) Uani 1 1 d . . . . .
N1 N 0.8397(7) 0.0829(2) 1.1214(7) 0.0424(17) Uani 1 1 d D . . . .
C9 C 0.7464(8) 0.2464(3) 0.3983(8) 0.0369(19) Uani 1 1 d . . . . .
H9 H 0.7313 0.2776 0.3348 0.044 Uiso 1 1 calc R U . . .
C2 C 0.7908(8) 0.1535(3) 0.5804(7) 0.0304(16) Uani 1 1 d . . . . .
O3 O 1.1039(10) 0.1058(3) 1.1328(7) 0.093(2) Uani 1 1 d D . . . .
O1 O 0.8829(6) 0.10917(19) 0.8238(5) 0.0514(17) Uani 1 1 d . . . . .
C14 C 1.0352(8) 0.1652(2) 0.6395(8) 0.0303(16) Uani 1 1 d . . . . .
H14 H 1.0533 0.1335 0.7008 0.036 Uiso 1 1 calc R U . . .
C11 C 0.9868(8) 0.2582(3) 0.4571(8) 0.0316(16) Uani 1 1 d . . . . .
H11 H 0.9713 0.2898 0.3956 0.038 Uiso 1 1 calc R U . . .
C13 C 1.1390(9) 0.1938(3) 0.6229(9) 0.0411(19) Uani 1 1 d . . . . .
H13 H 1.2284 0.1824 0.6735 0.049 Uiso 1 1 calc R U . . .
C8 C 0.6368(8) 0.2195(3) 0.4144(8) 0.0342(17) Uani 1 1 d . . . . .
C12 C 1.1125(10) 0.2414(3) 0.5288(10) 0.050(2) Uani 1 1 d . . . . .
H12 H 1.1849 0.2613 0.5171 0.060 Uiso 1 1 calc R U . . .
C18 C 0.8536(11) 0.0441(3) 1.2521(9) 0.056(3) Uani 1 1 d . . . . .
H18A H 0.9009 0.0614 1.3551 0.067 Uiso 1 1 calc R U . . .
H18B H 0.7636 0.0337 1.2521 0.067 Uiso 1 1 calc R U . . .
C4 C 0.5437(9) 0.1458(3) 0.5241(8) 0.042(2) Uani 1 1 d . . . . .
H4 H 0.5558 0.1144 0.5864 0.050 Uiso 1 1 calc R U . . .
C17 C 0.9058(8) 0.1338(3) 1.1781(9) 0.0407(19) Uani 1 1 d . . . . .
H17A H 0.8714 0.1482 1.2603 0.049 Uiso 1 1 calc R U . . .
H17B H 0.8826 0.1593 1.0887 0.049 Uiso 1 1 calc R U . . .
C7 C 0.5049(9) 0.2379(3) 0.3438(9) 0.048(2) Uani 1 1 d . . . . .
H7 H 0.4900 0.2693 0.2811 0.057 Uiso 1 1 calc R U . . .
C1 C 0.8133(8) 0.1035(3) 0.6795(8) 0.0372(19) Uani 1 1 d . . . . .
C6 C 0.3978(10) 0.2122(3) 0.3627(10) 0.054(2) Uani 1 1 d . . . . .
H6 H 0.3101 0.2258 0.3146 0.064 Uiso 1 1 calc R U . . .
O4 O 1.0321(10) 0.0076(3) 0.8797(7) 0.093(2) Uani 1 1 d . . . . .
C5 C 0.4185(9) 0.1644(3) 0.4555(9) 0.047(2) Uani 1 1 d . . . . .
H5 H 0.3445 0.1461 0.4685 0.057 Uiso 1 1 calc R U . . .
C19 C 0.9270(10) -0.0034(4) 1.2358(13) 0.076(4) Uani 1 1 d . . . . .
H19A H 1.0057 -0.0065 1.3334 0.091 Uiso 1 1 calc R U . . .
H19B H 0.8690 -0.0344 1.2335 0.091 Uiso 1 1 calc R U . . .
C16 C 1.0524(8) 0.1293(4) 1.2451(9) 0.048(2) Uani 1 1 d . . . . .
H14A H 1.0921 0.1650 1.2745 0.058 Uiso 1 1 calc R U . . .
H16B H 1.0770 0.1072 1.3424 0.058 Uiso 1 1 calc R U . . .
O1W O 0.5618(7) 0.0170(3) 0.3609(7) 0.0651(19) Uani 1 1 d . . . . .
C23 C 0.3725(10) 0.1219(6) 1.0067(13) 0.095(4) Uani 1 1 d D . . . .
H23A H 0.2841 0.1155 0.9284 0.142 Uiso 1 1 calc R U . A 1
H23B H 0.3763 0.1065 1.1088 0.142 Uiso 1 1 calc R U . A 1
H23C H 0.3886 0.1603 1.0190 0.142 Uiso 1 1 calc R U . A 1
O2W O 1.2960(7) 0.0411(3) 1.3082(12) 0.126(4) Uani 1 1 d . . . . .
C20 C 0.7029(13) 0.0768(5) 1.0093(14) 0.048(5) Uani 0.576(17) 1 d D . P B 1
H20A H 0.6777 0.0387 0.9983 0.058 Uiso 0.576(17) 1 calc R U P B 1
H20B H 0.6978 0.0905 0.9036 0.058 Uiso 0.576(17) 1 calc R U P B 1
C21 C 0.6106(13) 0.1069(5) 1.0710(16) 0.044(3) Uani 0.576(17) 1 d D . P B 1
H21A H 0.6334 0.1452 1.0789 0.053 Uiso 0.576(17) 1 calc R U P B 1
H21B H 0.6164 0.0938 1.1776 0.053 Uiso 0.576(17) 1 calc R U P B 1
C22 C 0.4714(13) 0.0982(6) 0.954(2) 0.044(3) Uani 0.576(17) 1 d D . P B 1
H22A H 0.4660 0.1134 0.8503 0.053 Uiso 0.576(17) 1 calc R U P B 1
H22B H 0.4538 0.0596 0.9402 0.053 Uiso 0.576(17) 1 calc R U P B 1
C20A C 0.6906(19) 0.1098(7) 1.0621(19) 0.028(4) Uiso 0.424(17) 1 d . . P B 2
H20C H 0.6647 0.1195 1.1553 0.033 Uiso 0.424(17) 1 calc R U P B 2
H20D H 0.6918 0.1427 1.0015 0.033 Uiso 0.424(17) 1 calc R U P B 2
C21A C 0.589(2) 0.0708(7) 0.957(2) 0.039(5) Uiso 0.424(17) 1 d . . P B 2
H21C H 0.5826 0.0396 1.0221 0.046 Uiso 0.424(17) 1 calc R U P B 2
H21D H 0.6215 0.0581 0.8718 0.046 Uiso 0.424(17) 1 calc R U P B 2
C22A C 0.444(2) 0.0955(9) 0.880(2) 0.042(6) Uiso 0.424(17) 1 d . . P B 2
H22C H 0.3839 0.0674 0.8171 0.050 Uiso 0.424(17) 1 calc R U P B 2
H22D H 0.4490 0.1237 0.8043 0.050 Uiso 0.424(17) 1 calc R U P B 2
H3O H 1.120(8) 0.0727(11) 1.152(9) 0.050 Uiso 1 1 d D U . . .
H1W H 0.6112 0.0449 0.3708 0.050 Uiso 1 1 d . U . . .
H2W H 0.5692 -0.0001 0.2808 0.050 Uiso 1 1 d . U . . .
H3W H 1.2874 0.0100 1.2638 0.050 Uiso 1 1 d . U . . .
H4W H 1.3483 0.0365 1.4035 0.050 Uiso 1 1 d . U . . .

loop_
_atom_site_aniso_label
_atom_site_aniso_U_11
_atom_site_aniso_U_22
_atom_site_aniso_U_33
_atom_site_aniso_U_23
_atom_site_aniso_U_13
_atom_site_aniso_U_12
Cu1 0.1765(15) 0.0133(4) 0.0196(4) 0.0000(4) 0.0330(6) -0.0101(6)
O2 0.052(4) 0.028(3) 0.034(3) 0.003(2) 0.001(2) -0.016(2)
C10 0.058(5) 0.017(3) 0.023(3) -0.002(2) 0.020(3) -0.004(3)
C3 0.057(5) 0.031(4) 0.015(3) -0.004(3) 0.009(3) -0.017(4)
C15 0.061(5) 0.017(3) 0.016(3) -0.004(2) 0.013(3) -0.011(3)
N1 0.047(4) 0.040(4) 0.029(3) 0.016(3) -0.002(3) -0.012(3)
C9 0.069(6) 0.020(3) 0.022(3) 0.001(3) 0.016(4) -0.002(4)
C2 0.047(5) 0.024(3) 0.016(3) 0.002(2) 0.005(3) -0.009(3)
O3 0.203(7) 0.051(3) 0.044(2) 0.015(2) 0.067(4) 0.039(4)
O1 0.093(5) 0.030(3) 0.016(2) 0.007(2) -0.002(3) -0.028(3)
C14 0.046(5) 0.018(3) 0.025(3) -0.001(3) 0.011(3) -0.002(3)
C11 0.047(5) 0.019(3) 0.036(4) 0.003(3) 0.023(4) -0.002(3)
C13 0.062(6) 0.030(4) 0.038(4) -0.003(3) 0.024(4) 0.005(4)
C8 0.049(5) 0.029(4) 0.020(3) -0.002(3) 0.007(3) -0.004(4)
C12 0.089(8) 0.026(4) 0.052(5) -0.005(3) 0.047(5) -0.014(4)
C18 0.104(8) 0.035(4) 0.026(4) 0.012(3) 0.018(4) -0.010(5)
C4 0.061(6) 0.037(4) 0.025(3) -0.006(3) 0.010(4) -0.023(4)
C17 0.063(6) 0.023(3) 0.044(4) 0.002(3) 0.028(4) 0.013(4)
C7 0.061(6) 0.035(4) 0.043(5) -0.002(3) 0.010(4) -0.005(4)
C1 0.055(5) 0.032(4) 0.021(3) 0.003(3) 0.006(3) -0.017(4)
C6 0.057(6) 0.045(5) 0.050(5) -0.003(4) 0.006(4) 0.011(5)
O4 0.203(7) 0.051(3) 0.044(2) 0.015(2) 0.067(4) 0.039(4)
C5 0.043(5) 0.055(5) 0.041(5) -0.012(4) 0.009(4) -0.010(4)
C19 0.060(7) 0.089(7) 0.098(8) 0.072(6) 0.054(6) 0.029(6)
C16 0.040(5) 0.067(6) 0.034(4) -0.024(4) 0.006(4) -0.015(4)
O1W 0.071(5) 0.082(5) 0.037(3) -0.013(3) 0.012(3) -0.039(4)
C23 0.050(7) 0.172(13) 0.069(7) 0.027(8) 0.027(6) -0.015(8)
O2W 0.043(4) 0.071(5) 0.208(10) 0.095(6) -0.033(5) -0.015(4)
C20 0.087(14) 0.031(7) 0.033(7) 0.002(6) 0.027(8) 0.004(8)
C21 0.030(7) 0.041(6) 0.057(7) -0.001(5) 0.009(5) -0.006(5)
C22 0.030(7) 0.041(6) 0.057(7) -0.001(5) 0.009(5) -0.006(5)

loop_
_atom_type_symbol
_atom_type_description
_atom_type_scat_dispersion_real
_atom_type_scat_dispersion_imag
_atom_type_scat_source
C C 0.0033 0.0016 'International Tables Vol C Tables 4.2.6.8 and 6.1.1.4'
H H 0.0000 0.0000 'International Tables Vol C Tables 4.2.6.8 and 6.1.1.4'
N N 0.0061 0.0033 'International Tables Vol C Tables 4.2.6.8 and 6.1.1.4'
O O 0.0106 0.0060 'International Tables Vol C Tables 4.2.6.8 and 6.1.1.4'
Cu Cu 0.3201 1.2651 'International Tables Vol C Tables 4.2.6.8 and 6.1.1.4'

loop_
_geom_angle_atom_site_label_1
_geom_angle_atom_site_label_2
_geom_angle_atom_site_label_3
_geom_angle
_geom_angle_site_symmetry_1
_geom_angle_site_symmetry_3
O4 Cu1 O4 80.8(3) . 3_757
O4 Cu1 O1 100.2(3) . .
O4 Cu1 O1 173.8(3) 3_757 .
O4 Cu1 N1 165.1(2) . .
O4 Cu1 N1 84.3(3) 3_757 .
O1 Cu1 N1 94.5(2) . .
O4 Cu1 O3 101.0(3) . .
O4 Cu1 O3 97.3(3) 3_757 .
O1 Cu1 O3 88.5(2) . .
N1 Cu1 O3 81.2(3) . .
O4 Cu1 Cu1 40.48(17) . 3_757
O4 Cu1 Cu1 40.4(2) 3_757 3_757
O1 Cu1 Cu1 140.34(19) . 3_757
N1 Cu1 Cu1 124.66(17) . 3_757
O3 Cu1 Cu1 102.04(19) . 3_757
C9 C10 C11 121.3(6) . .
C9 C10 C15 119.2(7) . .
C11 C10 C15 119.5(7) . .
C2 C3 C4 124.1(6) . .
C2 C3 C8 119.0(7) . .
C4 C3 C8 116.9(7) . .
C2 C15 C14 123.2(6) . .
C2 C15 C10 119.0(7) . .
C14 C15 C10 117.8(6) . .
C17 N1 C20 125.3(7) . .
C17 N1 C18 112.9(6) . .
C20 N1 C18 106.5(8) . .
C17 N1 C20A 92.9(8) . .
C18 N1 C20A 111.0(8) . .
C17 N1 Cu1 105.7(5) . .
C20 N1 Cu1 96.6(6) . .
C18 N1 Cu1 107.6(5) . .
C20A N1 Cu1 125.7(7) . .
C10 C9 C8 122.3(6) . .
C10 C9 H9 118.9 . .
C8 C9 H9 118.9 . .
C15 C2 C3 121.5(6) . .
C15 C2 C1 119.9(7) . .
C3 C2 C1 118.5(6) . .
C16 O3 Cu1 105.3(6) . .
C16 O3 H3O 111(5) . .
Cu1 O3 H3O 67(6) . .
C1 O1 Cu1 125.0(4) . .
C13 C14 C15 121.3(6) . .
C13 C14 H14 119.3 . .
C15 C14 H14 119.3 . .
C12 C11 C10 120.9(6) . .
C12 C11 H11 119.6 . .
C10 C11 H11 119.6 . .
C14 C13 C12 119.7(8) . .
C14 C13 H13 120.1 . .
C12 C13 H13 120.1 . .
C9 C8 C7 122.1(7) . .
C9 C8 C3 119.0(7) . .
C7 C8 C3 119.0(7) . .
C11 C12 C13 120.8(8) . .
C11 C12 H12 119.6 . .
C13 C12 H12 119.6 . .
C19 C18 N1 112.1(7) . .
C19 C18 H18A 109.2 . .
N1 C18 H18A 109.2 . .
C19 C18 H18B 109.2 . .
N1 C18 H18B 109.2 . .
H18A C18 H18B 107.9 . .
C5 C4 C3 122.9(7) . .
C5 C4 H4 118.5 . .
C3 C4 H4 118.5 . .
N1 C17 C16 113.1(6) . .
N1 C17 H17A 109.0 . .
C16 C17 H17A 109.0 . .
N1 C17 H17B 109.0 . .
C16 C17 H17B 109.0 . .
H17A C17 H17B 107.8 . .
C6 C7 C8 122.1(8) . .
C6 C7 H7 119.0 . .
C8 C7 H7 119.0 . .
O2 C1 O1 125.6(6) . .
O2 C1 C2 119.0(6) . .
O1 C1 C2 115.4(6) . .
C7 C6 C5 119.6(8) . .
C7 C6 H6 120.2 . .
C5 C6 H6 120.2 . .
C19 O4 Cu1 144.4(6) 3_757 .
C19 O4 Cu1 116.4(6) 3_757 3_757
Cu1 O4 Cu1 99.2(3) . 3_757
C4 C5 C6 119.5(8) . .
C4 C5 H5 120.2 . .
C6 C5 H5 120.2 . .
O4 C19 C18 119.6(7) 3_757 .
O4 C19 H19A 107.4 3_757 .
C18 C19 H19A 107.4 . .
O4 C19 H19B 107.4 3_757 .
C18 C19 H19B 107.4 . .
H19A C19 H19B 106.9 . .
O3 C16 C17 110.2(7) . .
O3 C16 H14A 109.6 . .
C17 C16 H14A 109.6 . .
O3 C16 H16B 109.6 . .
C17 C16 H16B 109.6 . .
H14A C16 H16B 108.1 . .
H1W O1W H2W 105.8(6) . .
C22 C23 H23A 109.5 . .
C22 C23 H23B 109.5 . .
H23A C23 H23B 109.5 . .
C22 C23 H23C 109.5 . .
H23A C23 H23C 109.5 . .
H23B C23 H23C 109.5 . .
H3W O2W H4W 105.5(6) . .
N1 C20 C21 108.5(10) . .
N1 C20 H20A 110.0 . .
C21 C20 H20A 110.0 . .
N1 C20 H20B 110.0 . .
C21 C20 H20B 110.0 . .
H20A C20 H20B 108.4 . .
C20 C21 C22 106.5(11) . .
C20 C21 H21A 110.4 . .
C22 C21 H21A 110.4 . .
C20 C21 H21B 110.4 . .
C22 C21 H21B 110.4 . .
H21A C21 H21B 108.6 . .
C23 C22 C21 111.9(12) . .
C23 C22 H22A 109.2 . .
C21 C22 H22A 109.2 . .
C23 C22 H22B 109.2 . .
C21 C22 H22B 109.2 . .
H22A C22 H22B 107.9 . .
C21A C20A N1 110.0(13) . .
C21A C20A H20C 109.7 . .
N1 C20A H20C 109.7 . .
C21A C20A H20D 109.7 . .
N1 C20A H20D 109.7 . .
H20C C20A H20D 108.2 . .
C20A C21A C22A 113.6(15) . .
C20A C21A H21C 108.9 . .
C22A C21A H21C 108.9 . .
C20A C21A H21D 108.9 . .
C22A C21A H21D 108.8 . .
H21C C21A H21D 107.7 . .
C21A C22A C23 116.2(15) . .
C21A C22A H22C 108.2 . .
C23 C22A H22C 108.2 . .
C21A C22A H22D 108.2 . .
C23 C22A H22D 108.2 . .
H22C C22A H22D 107.4 . .

loop_
_geom_bond_atom_site_label_1
_geom_bond_atom_site_label_2
_geom_bond_distance
_geom_bond_site_symmetry_2
Cu1 O4 1.917(7) .
Cu1 O4 1.921(6) 3_757
Cu1 O1 1.940(5) .
Cu1 N1 2.031(7) .
Cu1 O3 2.303(9) .
Cu1 Cu1 2.922(2) 3_757
O2 C1 1.252(8) .
C10 C9 1.387(11) .
C10 C11 1.416(10) .
C10 C15 1.440(8) .
C3 C2 1.404(11) .
C3 C4 1.433(10) .
C3 C8 1.444(9) .
C15 C2 1.402(10) .
C15 C14 1.422(10) .
N1 C17 1.466(9) .
N1 C20 1.473(13) .
N1 C18 1.491(8) .
N1 C20A 1.637(19) .
C9 C8 1.394(11) .
C9 H9 0.9500 .
C2 C1 1.509(9) .
O3 C16 1.419(10) .
O3 H3O 0.86(2) .
O1 C1 1.264(8) .
C14 C13 1.364(10) .
C14 H14 0.9500 .
C11 C12 1.341(12) .
C11 H11 0.9500 .
C13 C12 1.436(10) .
C13 H13 0.9500 .
C8 C7 1.409(11) .
C12 H12 0.9500 .
C18 C19 1.459(13) .
C18 H18A 0.9900 .
C18 H18B 0.9900 .
C4 C5 1.348(11) .
C4 H4 0.9500 .
C17 C16 1.473(11) .
C17 H17A 0.9900 .
C17 H17B 0.9900 .
C7 C6 1.365(12) .
C7 H7 0.9500 .
C6 C5 1.434(12) .
C6 H6 0.9500 .
O4 C19 1.249(10) 3_757
O4 Cu1 1.921(6) 3_757
C5 H5 0.9500 .
C19 O4 1.249(10) 3_757
C19 H19A 0.9900 .
C19 H19B 0.9900 .
C16 H14A 0.9900 .
C16 H16B 0.9900 .
O1W H1W 0.862(6) .
O1W H2W 0.859(6) .
C23 C22 1.413(14) .
C23 C22A 1.69(2) .
C23 H23A 0.9800 .
C23 H23B 0.9800 .
C23 H23C 0.9800 .
O2W H3W 0.868(10) .
O2W H4W 0.856(8) .
C20 C21 1.481(15) .
C20 H20A 0.9900 .
C20 H20B 0.9900 .
C21 C22 1.514(15) .
C21 H21A 0.9900 .
C21 H21B 0.9900 .
C22 H22A 0.9900 .
C22 H22B 0.9900 .
C20A C21A 1.53(3) .
C20A H20C 0.9900 .
C20A H20D 0.9900 .
C21A C22A 1.59(3) .
C21A H21C 0.9900 .
C21A H21D 0.9900 .
C22A H22C 0.9900 .
C22A H22D 0.9900 .

loop_
_geom_torsion_atom_site_label_1
_geom_torsion_atom_site_label_2
_geom_torsion_atom_site_label_3
_geom_torsion_atom_site_label_4
_geom_torsion
_geom_torsion_site_symmetry_4
C9 C10 C15 C2 0.9(9) .
C11 C10 C15 C2 -179.9(6) .
C9 C10 C15 C14 179.6(6) .
C11 C10 C15 C14 -1.3(9) .
C11 C10 C9 C8 -178.4(6) .
C15 C10 C9 C8 0.8(9) .
C14 C15 C2 C3 179.7(6) .
C10 C15 C2 C3 -1.7(9) .
C14 C15 C2 C1 1.6(9) .
C10 C15 C2 C1 -179.9(6) .
C4 C3 C2 C15 -176.3(6) .
C8 C3 C2 C15 0.8(9) .
C4 C3 C2 C1 1.9(10) .
C8 C3 C2 C1 179.0(6) .
C2 C15 C14 C13 179.9(6) .
C10 C15 C14 C13 1.3(9) .
C9 C10 C11 C12 179.9(7) .
C15 C10 C11 C12 0.8(10) .
C15 C14 C13 C12 -0.8(10) .
C10 C9 C8 C7 177.9(6) .
C10 C9 C8 C3 -1.7(10) .
C2 C3 C8 C9 0.9(9) .
C4 C3 C8 C9 178.2(6) .
C2 C3 C8 C7 -178.7(6) .
C4 C3 C8 C7 -1.4(9) .
C10 C11 C12 C13 -0.2(11) .
C14 C13 C12 C11 0.2(11) .
C17 N1 C18 C19 -117.4(9) .
C20 N1 C18 C19 101.5(10) .
C20A N1 C18 C19 139.8(10) .
Cu1 N1 C18 C19 -1.2(10) .
C2 C3 C4 C5 178.4(7) .
C8 C3 C4 C5 1.3(10) .
C20 N1 C17 C16 -161.1(8) .
C18 N1 C17 C16 66.4(9) .
C20A N1 C17 C16 -179.3(8) .
Cu1 N1 C17 C16 -50.9(7) .
C9 C8 C7 C6 -178.4(7) .
C3 C8 C7 C6 1.2(11) .
Cu1 O1 C1 O2 3.6(13) .
Cu1 O1 C1 C2 -177.2(5) .
C15 C2 C1 O2 -121.8(8) .
C3 C2 C1 O2 59.9(10) .
C15 C2 C1 O1 59.0(10) .
C3 C2 C1 O1 -119.3(8) .
C8 C7 C6 C5 -0.7(12) .
C3 C4 C5 C6 -0.9(11) .
C7 C6 C5 C4 0.6(12) .
N1 C18 C19 O4 -0.8(15) 3_757
Cu1 O3 C16 C17 -28.5(8) .
N1 C17 C16 O3 55.4(9) .
C17 N1 C20 C21 -53.7(13) .
C18 N1 C20 C21 81.2(11) .
Cu1 N1 C20 C21 -168.2(9) .
N1 C20 C21 C22 -178.5(10) .
C20 C21 C22 C23 175.6(12) .
C17 N1 C20A C21A 167.1(12) .
C18 N1 C20A C21A -77.0(13) .
Cu1 N1 C20A C21A 55.4(15) .
N1 C20A C21A C22A -174.1(13) .
C20A C21A C22A C23 -56(2) .
